data_4034769
loop_
_publ_author_name
'Mamedov, Vakhid A.'
'Zhukova, Nataliya A.'
'Gubaidullin, Aidar T.'
'Syakaev, Victor V.'
'Kadyrova, Milyausha S.'
'Beschastnova, Tat'yana N.'
'Bazanova, Olga B.'
'Rizvanov, Il Dar Kh'
'Latypov, Shamil K.'

_publ_section_title
;
 One-Pot Synthesis of 7-(Benzimidazol-2-yl)thioxolumazine and -lumazine
 Derivatives via H<sub>2</sub>SO<sub>4</sub>-Catalyzed Rearrangement of
 Quinoxalinones When Exposed to 5,6-Diamino-2-mercapto- and
 2,5,6-Triaminopyrimidin-4-ols.
;
_journal_issue 24
_journal_name_full 'The Journal of organic chemistry'
_journal_page_first 14942
_journal_page_last 14953
_journal_paper_doi 10.1021/acs.joc.8b02161
_journal_volume 83
_journal_year 2018
_chemical_formula_moiety 'C19 H10 Cl2 N6 O S, C3 H7 N O, H2 O'
_chemical_formula_sum 'C22 H19 Cl2 N7 O3 S'
_chemical_formula_weight 532.40
_space_group_crystal_system monoclinic
_space_group_IT_number 14
_space_group_name_Hall '-P 2ybc'
_space_group_name_H-M_alt 'P 1 21/c 1'
_atom_sites_solution_hydrogens mixed
_audit_creation_method SHELXL-2014/7
_cell_angle_alpha 90
_cell_angle_beta 95.015(7)
_cell_angle_gamma 90
_cell_formula_units_Z 4
_cell_length_a 15.5695(18)
_cell_length_b 10.9440(12)
_cell_length_c 14.1194(18)
_cell_measurement_reflns_used 1915
_cell_measurement_temperature 150(2)
_cell_measurement_theta_max 21.25
_cell_measurement_theta_min 2.36
_cell_volume 2396.6(5)
_computing_cell_refinement 'Bruker SAINT'
_computing_data_collection 'Bruker APEX2'
_computing_data_reduction 'Bruker SAINT'
_computing_molecular_graphics 'Bruker SHELXTL'
_computing_publication_material 'Bruker SHELXTL'
_computing_structure_refinement 'SHELXL-2014/7 (Sheldrick, 2014)'
_diffrn_ambient_temperature 150(2)
_diffrn_measured_fraction_theta_full 0.985
_diffrn_measured_fraction_theta_max 0.923
_diffrn_measurement_device_type 'Bruker APEX-II CCD'
_diffrn_measurement_method '\f and \w scans'
_diffrn_radiation_monochromator graphite
_diffrn_radiation_source 'sealed tube'
_diffrn_radiation_type MoK\a
_diffrn_radiation_wavelength 0.71073
_diffrn_reflns_av_R_equivalents 0.0923
_diffrn_reflns_av_unetI/netI 0.1445
_diffrn_reflns_Laue_measured_fraction_full 0.985
_diffrn_reflns_Laue_measured_fraction_max 0.923
_diffrn_reflns_limit_h_max 20
_diffrn_reflns_limit_h_min -22
_diffrn_reflns_limit_k_max 15
_diffrn_reflns_limit_k_min -16
_diffrn_reflns_limit_l_max 19
_diffrn_reflns_limit_l_min -20
_diffrn_reflns_number 22724
_diffrn_reflns_point_group_measured_fraction_full 0.985
_diffrn_reflns_point_group_measured_fraction_max 0.923
_diffrn_reflns_theta_full 30.000
_diffrn_reflns_theta_max 31.740
_diffrn_reflns_theta_min 3.444
_exptl_absorpt_coefficient_mu 0.398
_exptl_absorpt_correction_T_max 0.7462
_exptl_absorpt_correction_T_min 0.6818
_exptl_absorpt_correction_type multi-scan
_exptl_absorpt_process_details
;
 G.M. Sheldrick (1998a). SADABS v.2.01, Bruker.
 Siemens Area Detector Absorption Correction Program.
 Bruker AXS. Madison. Wisconsin. USA
;
_exptl_crystal_colour yellow
_exptl_crystal_density_diffrn 1.476
_exptl_crystal_description plate
_exptl_crystal_F_000 1096
_exptl_crystal_size_max 0.675
_exptl_crystal_size_mid 0.539
_exptl_crystal_size_min 0.142
_refine_diff_density_max 0.885
_refine_diff_density_min -0.522
_refine_diff_density_rms 0.078
_refine_ls_extinction_coef 0.0025(7)
_refine_ls_extinction_expression Fc^*^=kFc[1+0.001xFc^2^\l^3^/sin(2\q)]^-1/4^
_refine_ls_extinction_method 'SHELXL-2014/7 (Sheldrick 2014'
_refine_ls_goodness_of_fit_ref 0.928
_refine_ls_hydrogen_treatment mixed
_refine_ls_matrix_type full
_refine_ls_number_parameters 383
_refine_ls_number_reflns 7514
_refine_ls_number_restraints 15
_refine_ls_restrained_S_all 0.936
_refine_ls_R_factor_all 0.1732
_refine_ls_R_factor_gt 0.0693
_refine_ls_shift/su_max 0.001
_refine_ls_shift/su_mean 0.000
_refine_ls_structure_factor_coef Fsqd
_refine_ls_weighting_details 'w=1/[\s^2^(Fo^2^)+(0.0665P)^2^] where P=(Fo^2^+2Fc^2^)/3'
_refine_ls_weighting_scheme calc
_refine_ls_wR_factor_gt 0.1356
_refine_ls_wR_factor_ref 0.1707
_reflns_Friedel_coverage 0.000
_reflns_number_gt 3403
_reflns_number_total 7514
_reflns_threshold_expression 'I > 2\s(I)'
_cod_data_source_file jo8b02161_si_004.cif
_cod_data_source_block vakh-s686_1
_cod_original_sg_symbol_H-M 'P 21/c'
_cod_database_code 4034769
_shelx_shelxl_version_number 2014/7
_shelx_space_group_comment
;
The symmetry employed for this shelxl refinement is uniquely defined
by the following loop, which should always be used as a source of
symmetry information in preference to the above space-group names.
They are only intended as comments.
;
_shelx_estimated_absorpt_t_min 0.775
_shelx_estimated_absorpt_t_max 0.946

loop_
_space_group_symop_operation_xyz
'x, y, z'
'-x, y+1/2, -z+1/2'
'-x, -y, -z'
'x, -y-1/2, z-1/2'

loop_
_atom_site_label
_atom_site_type_symbol
_atom_site_fract_x
_atom_site_fract_y
_atom_site_fract_z
_atom_site_U_iso_or_equiv
_atom_site_adp_type
_atom_site_occupancy
_atom_site_site_symmetry_order
_atom_site_calc_flag
_atom_site_refinement_flags_posn
_atom_site_refinement_flags_adp
_atom_site_refinement_flags_occupancy
_atom_site_disorder_assembly
_atom_site_disorder_group
C2 C 0.71489(19) 0.2962(3) 0.8972(2) 0.0290(7) Uani 1 1 d . . . . .
C4 C 0.82957(17) 0.3633(2) 0.80029(19) 0.0205(6) Uani 1 1 d . . . . .
C6 C 1.02910(17) 0.2499(2) 0.92146(19) 0.0203(5) Uani 1 1 d . . . . .
C7 C 0.99679(17) 0.1838(2) 0.99769(18) 0.0179(5) Uani 1 1 d . . . . .
C61 C 1.12143(17) 0.2643(2) 0.90832(19) 0.0213(6) Uani 1 1 d . . . . .
C62 C 1.17608(19) 0.3319(3) 0.9700(2) 0.0274(6) Uani 1 1 d . . . . .
C63 C 1.2620(2) 0.3525(3) 0.9553(2) 0.0344(7) Uani 1 1 d . . . . .
H63 H 1.2987 0.3989 0.9989 0.041 Uiso 1 1 calc R U . . .
C64 C 1.2914(2) 0.3023(3) 0.8746(2) 0.0343(7) Uani 1 1 d . . . . .
C65 C 1.2402(2) 0.2335(3) 0.8110(2) 0.0338(7) Uani 1 1 d . . . . .
H65 H 1.2631 0.1987 0.7570 0.041 Uiso 1 1 calc R U . . .
C66 C 1.1545(2) 0.2155(3) 0.8268(2) 0.0304(7) Uani 1 1 d . . . . .
H66 H 1.1180 0.1700 0.7824 0.037 Uiso 1 1 calc R U . . .
C72 C 1.05009(16) 0.1164(2) 1.07047(17) 0.0161(5) Uani 1 1 d . . . . .
C74 C 1.22998(19) -0.0221(3) 1.1934(2) 0.0263(6) Uani 1 1 d . . . . .
H74 H 1.2812 -0.0127 1.1622 0.032 Uiso 1 1 calc R U . . .
C75 C 1.2298(2) -0.0834(2) 1.2782(2) 0.0278(6) Uani 1 1 d . . . . .
H75 H 1.2822 -0.1173 1.3060 0.033 Uiso 1 1 calc R U . . .
C76 C 1.1552(2) -0.0974(3) 1.3247(2) 0.0291(7) Uani 1 1 d . . . . .
H76 H 1.1581 -0.1415 1.3828 0.035 Uiso 1 1 calc R U . . .
C77 C 1.0773(2) -0.0493(3) 1.28911(19) 0.0258(6) Uani 1 1 d . . . . .
H77 H 1.0266 -0.0580 1.3213 0.031 Uiso 1 1 calc R U . . .
C4A C 0.89065(17) 0.2995(2) 0.86815(18) 0.0173(5) Uani 1 1 d . . . . .
C8A C 0.86029(17) 0.2386(2) 0.94364(17) 0.0174(5) Uani 1 1 d . . . . .
C73A C 1.15112(17) 0.0258(2) 1.15486(18) 0.0194(6) Uani 1 1 d . . . . .
C77A C 1.07724(18) 0.0131(2) 1.20257(18) 0.0193(5) Uani 1 1 d . . . . .
Cl2 Cl 1.13660(6) 0.40078(8) 1.06788(6) 0.0428(2) Uani 1 1 d . . . . .
Cl4 Cl 1.39824(6) 0.32960(9) 0.85340(8) 0.0544(3) Uani 1 1 d . . . . .
N1 N 0.77376(15) 0.2366(2) 0.95526(16) 0.0220(5) Uani 1 1 d D . . . .
N3 N 0.74523(15) 0.3595(2) 0.82373(16) 0.0223(5) Uani 1 1 d D . . . .
N5 N 0.97498(14) 0.30545(19) 0.85639(15) 0.0189(5) Uani 1 1 d . . . . .
N8 N 0.91227(14) 0.17972(19) 1.00828(15) 0.0177(5) Uani 1 1 d . . . . .
N71 N 1.01360(16) 0.0710(2) 1.14758(16) 0.0193(5) Uani 1 1 d . . . . .
N73 N 1.13245(14) 0.0905(2) 1.07102(16) 0.0209(5) Uani 1 1 d . . . . .
O4 O 0.84829(13) 0.42058(17) 0.73039(14) 0.0265(5) Uani 1 1 d . . . . .
O1W O 0.73386(15) 0.0178(2) 0.03769(16) 0.0342(5) Uani 1 1 d D . . . .
S2 S 0.61176(6) 0.29208(14) 0.91211(9) 0.0771(4) Uani 1 1 d . . . . .
N1S N 0.5172(5) 0.3930(7) 0.6359(7) 0.051(2) Uani 0.693(8) 1 d D . P A 1
O2S O 0.6289(4) 0.5022(7) 0.7093(6) 0.060(2) Uani 0.693(8) 1 d D . P A 1
C1S C 0.5560(5) 0.2725(7) 0.6549(5) 0.082(3) Uani 0.693(8) 1 d D . P A 1
H11S H 0.5178 0.2092 0.6255 0.122 Uiso 0.693(8) 1 calc R U P A 1
H13S H 0.6119 0.2687 0.6281 0.122 Uiso 0.693(8) 1 calc R U P A 1
H12S H 0.5641 0.2589 0.7237 0.122 Uiso 0.693(8) 1 calc R U P A 1
C2S C 0.5582(4) 0.4978(6) 0.6696(4) 0.0511(18) Uani 0.693(8) 1 d D . P A 1
H2S H 0.5277 0.5727 0.6605 0.061 Uiso 0.693(8) 1 calc R U P A 1
C3S C 0.4326(4) 0.3951(10) 0.5803(5) 0.069(2) Uani 0.693(8) 1 d D . P A 1
H3S1 H 0.4150 0.3114 0.5634 0.103 Uiso 0.693(8) 1 calc R U P A 1
H3S2 H 0.3898 0.4323 0.6183 0.103 Uiso 0.693(8) 1 calc R U P A 1
H3S3 H 0.4367 0.4430 0.5222 0.103 Uiso 0.693(8) 1 calc R U P A 1
N1B N 0.4950(9) 0.4048(11) 0.6300(14) 0.040(5) Uani 0.307(8) 1 d D . P A 2
O2B O 0.6311(8) 0.4536(12) 0.6917(10) 0.030(3) Uani 0.307(8) 1 d D . P A 2
C2B C 0.4645(10) 0.5338(13) 0.6325(13) 0.080(6) Uani 0.307(8) 1 d D . P A 2
H2B1 H 0.4037 0.5377 0.6081 0.120 Uiso 0.307(8) 1 calc R U P A 2
H2B2 H 0.4709 0.5637 0.6982 0.120 Uiso 0.307(8) 1 calc R U P A 2
H2B3 H 0.4989 0.5846 0.5930 0.120 Uiso 0.307(8) 1 calc R U P A 2
C1B C 0.5811(9) 0.3813(14) 0.6625(8) 0.051(4) Uani 0.307(8) 1 d D . P A 2
H1B H 0.6002 0.2990 0.6604 0.061 Uiso 0.307(8) 1 calc R U P A 2
C3B C 0.4295(10) 0.3080(16) 0.6036(10) 0.067(5) Uani 0.307(8) 1 d D . P A 2
H31B H 0.3741 0.3465 0.5830 0.100 Uiso 0.307(8) 1 calc R U P A 2
H32B H 0.4487 0.2585 0.5515 0.100 Uiso 0.307(8) 1 calc R U P A 2
H33B H 0.4228 0.2557 0.6587 0.100 Uiso 0.307(8) 1 calc R U P A 2
H71 H 0.966(2) 0.087(3) 1.157(2) 0.020(8) Uiso 1 1 d . . . . .
H3A H 0.7088(19) 0.394(3) 0.783(2) 0.041(10) Uiso 1 1 d D . . . .
H2W H 0.7785(18) -0.015(3) 0.018(3) 0.049(12) Uiso 1 1 d D . . . .
H1W H 0.718(4) 0.002(5) 0.093(2) 0.11(2) Uiso 1 1 d D . . . .
H1 H 0.761(4) 0.182(4) 0.995(3) 0.12(2) Uiso 1 1 d D . . . .

loop_
_atom_site_aniso_label
_atom_site_aniso_U_11
_atom_site_aniso_U_22
_atom_site_aniso_U_33
_atom_site_aniso_U_23
_atom_site_aniso_U_13
_atom_site_aniso_U_12
C2 0.0173(14) 0.0432(18) 0.0264(15) 0.0090(13) 0.0013(11) 0.0011(12)
C4 0.0187(14) 0.0225(14) 0.0198(13) -0.0024(11) -0.0009(10) -0.0014(10)
C6 0.0169(13) 0.0192(14) 0.0249(14) 0.0002(11) 0.0014(10) -0.0008(10)
C7 0.0169(13) 0.0181(14) 0.0190(13) 0.0001(10) 0.0038(9) -0.0006(10)
C61 0.0169(13) 0.0218(14) 0.0256(14) 0.0095(11) 0.0034(10) 0.0023(10)
C62 0.0223(15) 0.0276(16) 0.0321(16) 0.0038(13) 0.0014(12) -0.0012(12)
C63 0.0278(18) 0.0347(18) 0.0403(19) 0.0060(14) 0.0008(14) -0.0065(13)
C64 0.0204(16) 0.0380(18) 0.0450(19) 0.0174(15) 0.0062(13) 0.0032(13)
C65 0.0275(17) 0.0432(19) 0.0321(17) 0.0091(15) 0.0107(13) 0.0092(14)
C66 0.0250(16) 0.0308(17) 0.0371(17) 0.0095(13) 0.0119(13) 0.0066(12)
C72 0.0146(13) 0.0165(13) 0.0171(12) -0.0003(10) 0.0014(9) -0.0001(9)
C74 0.0235(15) 0.0248(15) 0.0290(16) 0.0006(12) -0.0061(12) 0.0033(11)
C75 0.0312(17) 0.0226(15) 0.0278(15) -0.0036(12) -0.0072(12) 0.0041(12)
C76 0.0400(18) 0.0275(16) 0.0191(14) 0.0031(12) -0.0017(12) 0.0062(13)
C77 0.0349(17) 0.0257(15) 0.0176(14) 0.0013(11) 0.0067(12) 0.0011(12)
C4A 0.0180(13) 0.0154(13) 0.0185(13) -0.0012(10) 0.0019(10) -0.0005(10)
C8A 0.0186(13) 0.0161(13) 0.0180(13) -0.0027(10) 0.0043(10) -0.0025(10)
C73A 0.0226(14) 0.0184(14) 0.0172(13) -0.0016(10) 0.0011(10) -0.0020(10)
C77A 0.0245(15) 0.0159(13) 0.0173(13) -0.0001(10) 0.0012(10) -0.0020(10)
Cl2 0.0396(5) 0.0430(5) 0.0467(5) -0.0203(4) 0.0080(4) -0.0123(4)
Cl4 0.0206(4) 0.0703(7) 0.0739(7) 0.0211(5) 0.0126(4) -0.0025(4)
N1 0.0155(12) 0.0298(14) 0.0207(12) 0.0003(10) 0.0012(9) -0.0002(9)
N3 0.0162(12) 0.0269(13) 0.0229(12) 0.0041(10) -0.0028(9) 0.0006(9)
N5 0.0176(11) 0.0161(11) 0.0229(12) 0.0002(9) 0.0015(9) 0.0008(9)
N8 0.0177(11) 0.0192(12) 0.0160(11) 0.0012(9) 0.0011(8) -0.0020(9)
N71 0.0165(12) 0.0205(13) 0.0211(12) 0.0011(9) 0.0025(9) 0.0028(9)
N73 0.0158(11) 0.0226(12) 0.0235(12) 0.0025(10) -0.0024(9) -0.0026(9)
O4 0.0270(11) 0.0286(11) 0.0240(11) 0.0073(8) 0.0022(8) 0.0018(8)
O1W 0.0311(13) 0.0418(14) 0.0309(13) 0.0073(10) 0.0091(10) -0.0024(10)
S2 0.0218(5) 0.1283(11) 0.0817(8) 0.0627(8) 0.0075(5) 0.0080(6)
N1S 0.047(5) 0.071(5) 0.036(4) 0.014(3) 0.005(3) 0.031(4)
O2S 0.033(3) 0.061(5) 0.083(5) 0.030(4) -0.012(3) 0.009(3)
C1S 0.081(6) 0.091(7) 0.070(5) -0.001(4) -0.003(4) 0.040(5)
C2S 0.034(3) 0.062(4) 0.058(4) 0.024(3) 0.006(3) 0.014(3)
C3S 0.030(4) 0.122(8) 0.054(4) 0.001(4) 0.003(3) 0.009(4)
N1B 0.035(9) 0.036(8) 0.052(10) 0.000(7) 0.013(7) 0.001(6)
O2B 0.021(5) 0.027(6) 0.044(6) 0.017(5) 0.014(4) 0.004(5)
C2B 0.039(9) 0.097(13) 0.104(14) -0.005(10) 0.001(8) 0.005(8)
C1B 0.057(10) 0.057(11) 0.039(7) 0.001(6) 0.005(7) 0.023(8)
C3B 0.088(13) 0.077(12) 0.030(7) -0.002(7) -0.025(7) -0.020(9)

loop_
_atom_type_symbol
_atom_type_description
_atom_type_scat_dispersion_real
_atom_type_scat_dispersion_imag
_atom_type_scat_source
C C 0.0033 0.0016 'International Tables Vol C Tables 4.2.6.8 and 6.1.1.4'
H H 0.0000 0.0000 'International Tables Vol C Tables 4.2.6.8 and 6.1.1.4'
N N 0.0061 0.0033 'International Tables Vol C Tables 4.2.6.8 and 6.1.1.4'
O O 0.0106 0.0060 'International Tables Vol C Tables 4.2.6.8 and 6.1.1.4'
S S 0.1246 0.1234 'International Tables Vol C Tables 4.2.6.8 and 6.1.1.4'
Cl Cl 0.1484 0.1585 'International Tables Vol C Tables 4.2.6.8 and 6.1.1.4'

loop_
_geom_angle_atom_site_label_1
_geom_angle_atom_site_label_2
_geom_angle_atom_site_label_3
_geom_angle
N1 C2 N3 116.5(3)
N1 C2 S2 122.2(2)
N3 C2 S2 121.3(2)
O4 C4 N3 120.4(2)
O4 C4 C4A 125.7(2)
N3 C4 C4A 113.9(2)
N5 C6 C7 120.5(2)
N5 C6 C61 115.3(2)
C7 C6 C61 124.2(2)
N8 C7 C6 121.1(2)
N8 C7 C72 114.1(2)
C6 C7 C72 124.8(2)
C62 C61 C66 118.1(3)
C62 C61 C6 122.2(2)
C66 C61 C6 119.6(3)
C61 C62 C63 122.7(3)
C61 C62 Cl2 119.7(2)
C63 C62 Cl2 117.5(2)
C64 C63 C62 116.9(3)
C64 C63 H63 121.5
C62 C63 H63 121.5
C65 C64 C63 122.8(3)
C65 C64 Cl4 119.4(3)
C63 C64 Cl4 117.7(3)
C64 C65 C66 119.1(3)
C64 C65 H65 120.5
C66 C65 H65 120.5
C65 C66 C61 120.3(3)
C65 C66 H66 119.9
C61 C66 H66 119.9
N73 C72 N71 113.0(2)
N73 C72 C7 127.4(2)
N71 C72 C7 119.6(2)
C75 C74 C73A 116.9(3)
C75 C74 H74 121.5
C73A C74 H74 121.5
C74 C75 C76 122.1(3)
C74 C75 H75 119.0
C76 C75 H75 119.0
C77 C76 C75 122.0(3)
C77 C76 H76 119.0
C75 C76 H76 119.0
C76 C77 C77A 116.0(3)
C76 C77 H77 122.0
C77A C77 H77 122.0
N5 C4A C8A 121.8(2)
N5 C4A C4 118.8(2)
C8A C4A C4 119.3(2)
N8 C8A N1 117.1(2)
N8 C8A C4A 122.4(2)
N1 C8A C4A 120.5(2)
N73 C73A C77A 110.1(2)
N73 C73A C74 129.3(3)
C77A C73A C74 120.6(3)
N71 C77A C73A 105.6(2)
N71 C77A C77 132.1(3)
C73A C77A C77 122.3(3)
C2 N1 C8A 123.0(2)
C2 N1 H1 124(4)
C8A N1 H1 112(4)
C2 N3 C4 126.6(2)
C2 N3 H3A 119(2)
C4 N3 H3A 114(2)
C6 N5 C4A 117.3(2)
C8A N8 C7 116.9(2)
C77A N71 C72 107.0(2)
C77A N71 H71 131(2)
C72 N71 H71 122(2)
C72 N73 C73A 104.3(2)
H2W O1W H1W 122(5)
C2S N1S C1S 121.0(8)
C2S N1S C3S 122.5(8)
C1S N1S C3S 116.5(7)
N1S C1S H11S 109.5
N1S C1S H13S 109.5
H11S C1S H13S 109.5
N1S C1S H12S 109.5
H11S C1S H12S 109.5
H13S C1S H12S 109.5
O2S C2S N1S 125.3(7)
O2S C2S H2S 117.4
N1S C2S H2S 117.4
N1S C3S H3S1 109.5
N1S C3S H3S2 109.5
H3S1 C3S H3S2 109.5
N1S C3S H3S3 109.5
H3S1 C3S H3S3 109.5
H3S2 C3S H3S3 109.5
C1B N1B C2B 117.5(12)
C1B N1B C3B 124.4(14)
C2B N1B C3B 117.7(15)
N1B C2B H2B1 109.5
N1B C2B H2B2 109.5
H2B1 C2B H2B2 109.5
N1B C2B H2B3 109.5
H2B1 C2B H2B3 109.5
H2B2 C2B H2B3 109.5
O2B C1B N1B 125.8(15)
O2B C1B H1B 117.1
N1B C1B H1B 117.1
N1B C3B H31B 109.5
N1B C3B H32B 109.5
H31B C3B H32B 109.5
N1B C3B H33B 109.5
H31B C3B H33B 109.5
H32B C3B H33B 109.5

loop_
_geom_bond_atom_site_label_1
_geom_bond_atom_site_label_2
_geom_bond_distance
C2 N1 1.344(4)
C2 N3 1.366(4)
C2 S2 1.638(3)
C4 O4 1.225(3)
C4 N3 1.382(4)
C4 C4A 1.467(4)
C6 N5 1.337(3)
C6 C7 1.424(4)
C6 C61 1.474(4)
C7 N8 1.338(3)
C7 C72 1.463(4)
C61 C62 1.379(4)
C61 C66 1.407(4)
C62 C63 1.389(4)
C62 Cl2 1.733(3)
C63 C64 1.379(5)
C63 H63 0.9500
C64 C65 1.373(5)
C64 Cl4 1.741(3)
C65 C66 1.384(4)
C65 H65 0.9500
C66 H66 0.9500
C72 N73 1.313(3)
C72 N71 1.365(3)
C74 C75 1.373(4)
C74 C73A 1.401(4)
C74 H74 0.9500
C75 C76 1.392(4)
C75 H75 0.9500
C76 C77 1.376(4)
C76 H76 0.9500
C77 C77A 1.400(4)
C77 H77 0.9500
C4A N5 1.339(3)
C4A C8A 1.376(3)
C8A N8 1.332(3)
C8A N1 1.372(3)
C73A N73 1.388(3)
C73A C77A 1.390(4)
C77A N71 1.361(4)
N1 H1 0.860(19)
N3 H3A 0.864(18)
N71 H71 0.79(3)
O1W H2W 0.851(18)
O1W H1W 0.857(19)
N1S C2S 1.378(7)
N1S C1S 1.466(7)
N1S C3S 1.473(7)
O2S C2S 1.192(8)
C1S H11S 0.9800
C1S H13S 0.9800
C1S H12S 0.9800
C2S H2S 0.9500
C3S H3S1 0.9800
C3S H3S2 0.9800
C3S H3S3 0.9800
N1B C1B 1.402(9)
N1B C2B 1.491(9)
N1B C3B 1.494(9)
O2B C1B 1.160(14)
C2B H2B1 0.9800
C2B H2B2 0.9800
C2B H2B3 0.9800
C1B H1B 0.9500
C3B H31B 0.9800
C3B H32B 0.9800
C3B H33B 0.9800

loop_
_geom_torsion_atom_site_label_1
_geom_torsion_atom_site_label_2
_geom_torsion_atom_site_label_3
_geom_torsion_atom_site_label_4
_geom_torsion
N5 C6 C7 N8 -2.7(4)
C61 C6 C7 N8 176.4(2)
N5 C6 C7 C72 177.8(2)
C61 C6 C7 C72 -3.2(4)
N5 C6 C61 C62 111.4(3)
C7 C6 C61 C62 -67.7(4)
N5 C6 C61 C66 -63.8(3)
C7 C6 C61 C66 117.0(3)
C66 C61 C62 C63 -0.6(4)
C6 C61 C62 C63 -175.9(3)
C66 C61 C62 Cl2 176.5(2)
C6 C61 C62 Cl2 1.2(4)
C61 C62 C63 C64 0.4(5)
Cl2 C62 C63 C64 -176.8(2)
C62 C63 C64 C65 -0.9(5)
C62 C63 C64 Cl4 178.7(2)
C63 C64 C65 C66 1.6(5)
Cl4 C64 C65 C66 -178.0(2)
C64 C65 C66 C61 -1.8(4)
C62 C61 C66 C65 1.3(4)
C6 C61 C66 C65 176.8(3)
N8 C7 C72 N73 169.9(2)
C6 C7 C72 N73 -10.5(4)
N8 C7 C72 N71 -8.8(3)
C6 C7 C72 N71 170.7(2)
C73A C74 C75 C76 -0.2(4)
C74 C75 C76 C77 -0.9(5)
C75 C76 C77 C77A 0.8(4)
O4 C4 C4A N5 2.2(4)
N3 C4 C4A N5 -174.9(2)
O4 C4 C4A C8A -179.9(3)
N3 C4 C4A C8A 3.0(3)
N5 C4A C8A N8 -1.5(4)
C4 C4A C8A N8 -179.4(2)
N5 C4A C8A N1 178.3(2)
C4 C4A C8A N1 0.5(4)
C75 C74 C73A N73 -179.7(3)
C75 C74 C73A C77A 1.3(4)
N73 C73A C77A N71 -0.3(3)
C74 C73A C77A N71 178.9(2)
N73 C73A C77A C77 179.5(2)
C74 C73A C77A C77 -1.3(4)
C76 C77 C77A N71 180.0(3)
C76 C77 C77A C73A 0.2(4)
N3 C2 N1 C8A 0.6(4)
S2 C2 N1 C8A 179.7(2)
N8 C8A N1 C2 177.4(3)
C4A C8A N1 C2 -2.5(4)
N1 C2 N3 C4 3.6(4)
S2 C2 N3 C4 -175.6(2)
O4 C4 N3 C2 177.5(3)
C4A C4 N3 C2 -5.3(4)
C7 C6 N5 C4A 2.2(4)
C61 C6 N5 C4A -177.0(2)
C8A C4A N5 C6 -0.2(4)
C4 C4A N5 C6 177.6(2)
N1 C8A N8 C7 -178.8(2)
C4A C8A N8 C7 1.1(4)
C6 C7 N8 C8A 0.9(3)
C72 C7 N8 C8A -179.4(2)
C73A C77A N71 C72 -0.3(3)
C77 C77A N71 C72 179.9(3)
N73 C72 N71 C77A 0.9(3)
C7 C72 N71 C77A 179.8(2)
N71 C72 N73 C73A -1.1(3)
C7 C72 N73 C73A -179.9(2)
C77A C73A N73 C72 0.9(3)
C74 C73A N73 C72 -178.3(3)
C1S N1S C2S O2S 6.0(12)
C3S N1S C2S O2S -174.7(8)
C2B N1B C1B O2B 0(2)
C3B N1B C1B O2B -172.5(15)
